data_7050800
_journal_name_full 'New Journal of Chemistry'
_journal_paper_doi 10.1039/b110975h
_journal_year 2002
_chemical_formula_moiety 'C34 H30 B2 Cl4 F4 N2 O2 '
_chemical_formula_sum 'C34 H30 B2 Cl4 F4 N2 O2'
_chemical_formula_weight 738.05
_chemical_melting_point 126.5(5)
_space_group_IT_number 14
_symmetry_cell_setting monoclinic
_symmetry_space_group_name_Hall '-P 2ybc'
_symmetry_space_group_name_H-M 'P 1 21/c 1'
_cell_angle_alpha 90
_cell_angle_beta 109.60(1)
_cell_angle_gamma 90
_cell_formula_units_Z 2
_cell_length_a 13.936(4)
_cell_length_b 8.744(2)
_cell_length_c 14.796(2)
_cell_measurement_temperature 296.2
_cell_volume 1698.5(7)
_exptl_crystal_density_diffrn 1.443
_exptl_crystal_density_meas 1.412
_cod_depositor_comments
;
The following automatic conversions were performed:

'_chemical_melting_point' value '126-127' was changed to '126.5(5)' -
the average value was taken and precision was estimated.

Automatic conversion script
Id: cif_fix_values 1646 2011-03-28 12:23:43Z adriana 
;
_cod_original_sg_symbol_H-M 'P 21/c'
_cod_original_formula_sum 'C34 H30 B2 Cl4 F4 N2 O2 '
_cod_database_code 7050800

loop_
_symmetry_equiv_pos_as_xyz
x,y,z
-x,1/2+y,1/2-z
-x,-y,-z
x,1/2-y,1/2+z

loop_
_atom_site_label
_atom_site_type_symbol
_atom_site_fract_x
_atom_site_fract_y
_atom_site_fract_z
_atom_site_U_iso_or_equiv
_atom_site_adp_type
_atom_site_occupancy
_atom_site_calc_flag
_atom_site_refinement_flags
_atom_site_disorder_assembly
_atom_site_disorder_group
Cl(22) Cl 0.4246(2) 0.1806(3) 0.9877(2) 0.104(1) Uani 1.00 d . . .
Cl(23) Cl 0.3852(3) 0.4524(4) 0.8728(2) 0.148(1) Uani 1.00 d . . .
F(1) F 0.1143(3) -0.1007(4) 0.2985(2) 0.047(1) Uani 1.00 d . . .
F(2) F 0.1008(3) 0.1576(4) 0.2799(2) 0.046(1) Uani 1.00 d . . .
O(1) O 0.1076(3) 0.0588(4) 0.4261(3) 0.030(1) Uani 1.00 d . . .
N(1) N -0.0456(4) 0.0123(5) 0.2817(3) 0.030(1) Uani 1.00 d . . .
C(1) C 0.0681(4) -0.0364(7) 0.4820(4) 0.029(2) Uani 1.00 d . . .
C(2) C -0.0490(4) -0.0599(6) 0.4371(4) 0.026(2) Uani 1.00 d . . .
C(3) C -0.1013(4) -0.0165(6) 0.3341(4) 0.027(2) Uani 1.00 d . . .
C(4) C 0.1316(4) -0.1831(7) 0.5140(4) 0.026(2) Uani 1.00 d . . .
C(5) C 0.0964(5) -0.3010(8) 0.5568(4) 0.036(2) Uani 1.00 d . . .
C(6) C 0.1564(6) -0.4304(8) 0.5916(4) 0.045(2) Uani 1.00 d . . .
C(7) C 0.2514(5) -0.4397(8) 0.5821(5) 0.046(2) Uani 1.00 d . . .
C(8) C 0.2874(5) -0.3237(8) 0.5405(5) 0.049(2) Uani 1.00 d . . .
C(9) C 0.2273(5) -0.1950(7) 0.5062(4) 0.036(2) Uani 1.00 d . . .
C(10) C -0.2138(5) -0.0130(7) 0.2988(4) 0.032(2) Uani 1.00 d . . .
C(11) C -0.2659(5) 0.1113(8) 0.2468(4) 0.042(2) Uani 1.00 d . . .
C(12) C -0.3696(6) 0.1170(10) 0.2205(5) 0.058(3) Uani 1.00 d . . .
C(13) C -0.4232(5) 0.002(1) 0.2429(6) 0.066(3) Uani 1.00 d . . .
C(14) C -0.3729(5) -0.1202(10) 0.2946(5) 0.062(3) Uani 1.00 d . . .
C(15) C -0.2683(5) -0.1284(8) 0.3228(4) 0.048(2) Uani 1.00 d . . .
C(16) C -0.0884(5) 0.0262(8) 0.1761(4) 0.042(2) Uani 1.00 d . . .
C(17) C 0.3365(7) 0.308(1) 0.9235(7) 0.103(4) Uani 1.00 d . . .
B(1) B 0.0750(6) 0.0315(9) 0.3238(5) 0.035(2) Uani 1.00 d . . .
H(1) H -0.0651 -0.1668 0.4466 0.0291 Uiso 1.00 calc . . .
H(2) H 0.0290 -0.2916 0.5633 0.0372 Uiso 1.00 calc . . .
H(3) H 0.1296 -0.5140 0.6197 0.0476 Uiso 1.00 calc . . .
H(4) H 0.2939 -0.5298 0.6078 0.0549 Uiso 1.00 calc . . .
H(5) H 0.3549 -0.3316 0.5327 0.0543 Uiso 1.00 calc . . .
H(6) H 0.2537 -0.1114 0.4774 0.0410 Uiso 1.00 calc . . .
H(7) H -0.2289 0.1970 0.2305 0.0514 Uiso 1.00 calc . . .
H(8) H -0.4065 0.2067 0.1860 0.0642 Uiso 1.00 calc . . .
H(9) H -0.4973 0.0106 0.2203 0.0765 Uiso 1.00 calc . . .
H(10) H -0.4122 -0.2019 0.3126 0.0753 Uiso 1.00 calc . . .
H(11) H -0.2318 -0.2171 0.3593 0.0568 Uiso 1.00 calc . . .
H(12) H -0.1375 0.1068 0.1566 0.0474 Uiso 1.00 calc . . .
H(13) H -0.0362 0.0469 0.1480 0.0474 Uiso 1.00 calc . . .
H(14) H -0.1217 -0.0673 0.1468 0.0474 Uiso 1.00 calc . . .

loop_
_atom_site_aniso_label
_atom_site_aniso_U_11
_atom_site_aniso_U_22
_atom_site_aniso_U_33
_atom_site_aniso_U_12
_atom_site_aniso_U_13
_atom_site_aniso_U_23
Cl(22) 0.113(2) 0.100(2) 0.106(2) 0.028(2) 0.047(2) 0.016(2)
Cl(23) 0.220(4) 0.094(2) 0.162(3) -0.005(3) 0.105(3) 0.016(2)
F(1) 0.055(3) 0.051(2) 0.040(2) 0.015(2) 0.022(2) 0.000(2)
F(2) 0.054(3) 0.047(2) 0.042(2) -0.007(2) 0.023(2) 0.017(2)
O(1) 0.031(2) 0.029(2) 0.031(2) -0.006(2) 0.014(2) 0.001(2)
N(1) 0.033(3) 0.029(3) 0.027(3) 0.000(3) 0.010(2) -0.001(2)
C(1) 0.026(4) 0.033(4) 0.034(3) -0.007(3) 0.018(3) 0.000(3)
C(2) 0.027(4) 0.026(4) 0.022(3) 0.001(3) 0.006(3) 0.004(3)
C(3) 0.032(4) 0.016(3) 0.031(3) 0.001(3) 0.010(3) -0.002(3)
C(4) 0.032(4) 0.026(4) 0.020(3) 0.006(3) 0.008(3) 0.000(3)
C(5) 0.040(4) 0.034(4) 0.039(4) 0.002(3) 0.021(3) -0.001(3)
C(6) 0.063(5) 0.033(4) 0.043(4) 0.004(4) 0.024(4) 0.000(3)
C(7) 0.052(5) 0.044(5) 0.050(4) 0.025(4) 0.028(4) 0.017(4)
C(8) 0.049(5) 0.047(5) 0.055(4) 0.014(4) 0.023(4) 0.013(4)
C(9) 0.040(4) 0.035(4) 0.041(4) 0.000(3) 0.023(3) 0.003(3)
C(10) 0.034(4) 0.036(4) 0.028(3) 0.001(4) 0.013(3) -0.003(3)
C(11) 0.041(4) 0.040(4) 0.039(4) -0.002(4) 0.006(3) -0.002(3)
C(12) 0.041(5) 0.064(5) 0.063(5) 0.014(5) 0.010(4) 0.009(4)
C(13) 0.033(5) 0.084(7) 0.070(6) 0.003(5) 0.004(4) -0.003(5)
C(14) 0.035(5) 0.075(6) 0.072(5) -0.016(5) 0.013(4) 0.011(5)
C(15) 0.041(5) 0.055(5) 0.044(4) -0.004(4) 0.008(4) 0.003(4)
C(16) 0.055(5) 0.052(4) 0.018(3) 0.008(4) 0.009(3) 0.008(3)
C(17) 0.079(7) 0.123(9) 0.111(7) 0.031(7) 0.035(6) 0.047(7)
B(1) 0.045(5) 0.029(4) 0.037(4) 0.006(4) 0.021(4) 0.002(4)

loop_
_geom_bond_atom_site_label_1
_geom_bond_atom_site_label_2
_geom_bond_distance
_geom_bond_site_symmetry_1
_geom_bond_site_symmetry_2
_geom_bond_publ_flag
Cl(22) C(17) 1.692(9) . . yes
Cl(23) C(17) 1.721(10) . . yes
F(1) B(1) 1.384(8) . . yes
F(2) B(1) 1.386(8) . . yes
O(1) C(1) 1.409(6) . . yes
O(1) B(1) 1.447(8) . . yes
N(1) C(3) 1.292(7) . . yes
N(1) C(16) 1.479(7) . . yes
N(1) B(1) 1.594(9) . . yes
C(1) C(2) 1.555(7) . . yes
C(1) C(2) 1.558(7) . 3_556 yes
C(1) C(4) 1.539(8) . . yes
C(2) C(3) 1.501(7) . . yes
C(2) H(1) 0.983 . . no
C(3) C(10) 1.477(8) . . yes
C(4) C(5) 1.383(8) . . yes
C(4) C(9) 1.381(8) . . yes
C(5) C(6) 1.398(8) . . yes
C(5) H(2) 0.979 . . no
C(6) C(7) 1.379(9) . . yes
C(6) H(3) 0.975 . . no
C(7) C(8) 1.367(9) . . yes
C(7) H(4) 0.982 . . no
C(8) C(9) 1.393(9) . . yes
C(8) H(5) 0.988 . . no
C(9) H(6) 0.978 . . no
C(10) C(11) 1.387(8) . . yes
C(10) C(15) 1.379(9) . . yes
C(11) C(12) 1.366(9) . . yes
C(11) H(7) 0.985 . . no
C(12) C(13) 1.36(1) . . yes
C(12) H(8) 0.982 . . no
C(13) C(14) 1.36(1) . . yes
C(13) H(9) 0.975 . . no
C(14) C(15) 1.378(9) . . yes
C(14) H(10) 0.990 . . no
C(15) H(11) 0.984 . . no
C(16) H(12) 0.957 . . no
C(16) H(13) 0.969 . . no
C(16) H(14) 0.968 . . no
